data_7152789
loop_
_publ_author_name
'Wu, Zong-Ze'
'Jang, Yeong-Jiunn'
'Lee, Chia-Jui'
'Lee, Yen-Te'
'Lin, Wenwei'

_publ_section_title
;
 A versatile and practical method for regioselective synthesis of
 polysubstituted furanonaphthoquinones.
;
_journal_issue 5
_journal_name_full 'Organic &amp; biomolecular chemistry'
_journal_page_first 828
_journal_page_last 834
_journal_paper_doi 10.1039/c2ob26986d
_journal_volume 11
_journal_year 2013
_chemical_formula_moiety 'C29 H45 O5 P S'
_chemical_formula_sum 'C29 H45 O5 P S'
_chemical_formula_weight 536.68
_chemical_name_systematic
;
?
;
_space_group_IT_number 19
_symmetry_cell_setting orthorhombic
_symmetry_space_group_name_Hall 'P 2ac 2ab'
_symmetry_space_group_name_H-M 'P 21 21 21'
_atom_sites_solution_hydrogens geom
_atom_sites_solution_primary direct
_atom_sites_solution_secondary difmap
_audit_creation_method SHELXL-97
_cell_angle_alpha 90.00
_cell_angle_beta 90.00
_cell_angle_gamma 90.00
_cell_formula_units_Z 4
_cell_length_a 9.4027(15)
_cell_length_b 13.097(2)
_cell_length_c 24.592(4)
_cell_measurement_reflns_used 0
_cell_measurement_temperature 296(2)
_cell_measurement_theta_max 0
_cell_measurement_theta_min 0
_cell_volume 3028.4(8)
_computing_molecular_graphics 'Ortep-3 for Windows (Farrugia, 1997)'
_computing_publication_material 'WinGX publication routines (Farrugia, 1999)'
_computing_structure_refinement 'SHELXL-97 (Sheldrick, 1997)'
_computing_structure_solution 'SHELXS-86 (Sheldrick, 1986)'
_diffrn_ambient_temperature 296(2)
_diffrn_measured_fraction_theta_full 0.996
_diffrn_measured_fraction_theta_max 0.996
_diffrn_radiation_monochromator graphite
_diffrn_radiation_source 'fine-focus sealed tube'
_diffrn_radiation_type MoK\a
_diffrn_radiation_wavelength 0.71073
_diffrn_reflns_av_R_equivalents 0.0455
_diffrn_reflns_av_sigmaI/netI 0.0694
_diffrn_reflns_limit_h_max 11
_diffrn_reflns_limit_h_min -10
_diffrn_reflns_limit_k_max 15
_diffrn_reflns_limit_k_min -14
_diffrn_reflns_limit_l_max 26
_diffrn_reflns_limit_l_min -29
_diffrn_reflns_number 15125
_diffrn_reflns_theta_full 25.04
_diffrn_reflns_theta_max 25.04
_diffrn_reflns_theta_min 1.76
_exptl_absorpt_coefficient_mu 0.194
_exptl_absorpt_correction_T_max 0.9904
_exptl_absorpt_correction_T_min 0.8796
_exptl_absorpt_correction_type multi-scan
_exptl_crystal_colour colorless
_exptl_crystal_density_diffrn 1.177
_exptl_crystal_density_method 'not measured'
_exptl_crystal_description prism
_exptl_crystal_F_000 1160
_exptl_crystal_size_max 0.68
_exptl_crystal_size_mid 0.29
_exptl_crystal_size_min 0.05
_refine_diff_density_max 0.602
_refine_diff_density_min -0.373
_refine_diff_density_rms 0.104
_refine_ls_abs_structure_details 'Flack H D (1983), Acta Cryst. A39, 876-881'
_refine_ls_abs_structure_Flack -0.01(13)
_refine_ls_extinction_method none
_refine_ls_goodness_of_fit_ref 1.023
_refine_ls_hydrogen_treatment constr
_refine_ls_matrix_type full
_refine_ls_number_parameters 325
_refine_ls_number_reflns 5272
_refine_ls_number_restraints 0
_refine_ls_restrained_S_all 1.023
_refine_ls_R_factor_all 0.0928
_refine_ls_R_factor_gt 0.0627
_refine_ls_shift/su_max 0.002
_refine_ls_shift/su_mean 0.000
_refine_ls_structure_factor_coef Fsqd
_refine_ls_weighting_details 'calc w=1/[\s^2^(Fo^2^)+(0.1080P)^2^+0.0000P] where P=(Fo^2^+2Fc^2^)/3'
_refine_ls_weighting_scheme calc
_refine_ls_wR_factor_gt 0.1554
_refine_ls_wR_factor_ref 0.1769
_reflns_number_gt 3891
_reflns_number_total 5272
_reflns_threshold_expression >2sigma(I)
_cod_data_source_file c2ob26986d.txt
_cod_data_source_block a13575
_cod_original_cell_volume 3028.4(9)
_cod_database_code 7152789

loop_
_symmetry_equiv_pos_as_xyz
'x, y, z'
'-x+1/2, -y, z+1/2'
'-x, y+1/2, -z+1/2'
'x+1/2, -y+1/2, -z'

loop_
_atom_site_label
_atom_site_type_symbol
_atom_site_fract_x
_atom_site_fract_y
_atom_site_fract_z
_atom_site_U_iso_or_equiv
_atom_site_adp_type
_atom_site_occupancy
_atom_site_symmetry_multiplicity
_atom_site_calc_flag
_atom_site_refinement_flags
C1 C 1.0654(4) 0.6843(3) 0.1590(2) 0.0525(12) Uani 1 1 d .
H1A H 1.1223 0.6449 0.1336 0.063 Uiso 1 1 calc R
H1B H 1.1309 0.7154 0.1845 0.063 Uiso 1 1 calc R
C2 C 0.9745(4) 0.6091(3) 0.19073(18) 0.0443(10) Uani 1 1 d .
C3 C 0.8231(5) 0.5847(4) 0.1677(2) 0.0631(14) Uani 1 1 d .
H3A H 0.7559 0.6379 0.1772 0.076 Uiso 1 1 calc R
H3B H 0.8256 0.5777 0.1284 0.076 Uiso 1 1 calc R
C4 C 0.7836(7) 0.4847(4) 0.1944(3) 0.0890(19) Uani 1 1 d .
H4A H 0.7723 0.4309 0.1676 0.107 Uiso 1 1 calc R
H4B H 0.6962 0.4911 0.2151 0.107 Uiso 1 1 calc R
C5 C 0.9107(7) 0.4632(4) 0.2319(2) 0.0733(16) Uani 1 1 d .
H5 H 0.9188 0.3922 0.2440 0.088 Uiso 1 1 calc R
C6 C 0.8987(7) 0.5398(4) 0.2770(2) 0.0817(18) Uani 1 1 d .
H6A H 0.9618 0.5234 0.3070 0.098 Uiso 1 1 calc R
H6B H 0.8019 0.5449 0.2904 0.098 Uiso 1 1 calc R
C7 C 0.9444(5) 0.6366(4) 0.2481(2) 0.0606(13) Uani 1 1 d .
C8 C 1.0323(6) 0.5001(4) 0.1976(2) 0.0634(14) Uani 1 1 d .
C9 C 1.1736(6) 0.5008(5) 0.2303(3) 0.095(2) Uani 1 1 d .
H9A H 1.2493 0.5250 0.2075 0.142 Uiso 1 1 calc R
H9B H 1.1948 0.4328 0.2424 0.142 Uiso 1 1 calc R
H9C H 1.1639 0.5450 0.2612 0.142 Uiso 1 1 calc R
C10 C 1.0570(8) 0.4424(4) 0.1462(2) 0.0807(18) Uani 1 1 d .
H10A H 1.1371 0.4710 0.1273 0.121 Uiso 1 1 calc R
H10B H 0.9741 0.4469 0.1236 0.121 Uiso 1 1 calc R
H10C H 1.0759 0.3721 0.1546 0.121 Uiso 1 1 calc R
C11 C 1.0346(4) 0.7541(3) 0.94636(19) 0.0450(10) Uani 1 1 d .
H11A H 1.0702 0.7519 0.9834 0.054 Uiso 1 1 calc R
H11B H 1.1094 0.7820 0.9236 0.054 Uiso 1 1 calc R
C12 C 0.9060(5) 0.8267(4) 0.9444(2) 0.0615(13) Uani 1 1 d .
H12A H 0.8682 0.8277 0.9077 0.074 Uiso 1 1 calc R
H12B H 0.8322 0.8005 0.9682 0.074 Uiso 1 1 calc R
C13 C 0.9420(6) 0.9353(4) 0.9614(3) 0.087(2) Uani 1 1 d .
H13A H 0.8543 0.9742 0.9627 0.105 Uiso 1 1 calc R
H13B H 0.9799 0.9331 0.9981 0.105 Uiso 1 1 calc R
C14 C 1.0403(8) 0.9894(5) 0.9282(4) 0.129(3) Uani 1 1 d .
H14A H 1.0589 1.0551 0.9439 0.193 Uiso 1 1 calc R
H14B H 1.0007 0.9981 0.8925 0.193 Uiso 1 1 calc R
H14C H 1.1274 0.9514 0.9257 0.193 Uiso 1 1 calc R
C15 C 0.9298(4) 0.6283(3) 0.85687(17) 0.0435(10) Uani 1 1 d .
H15A H 0.9263 0.5589 0.8432 0.052 Uiso 1 1 calc R
H15B H 0.8333 0.6545 0.8575 0.052 Uiso 1 1 calc R
C16 C 1.0192(5) 0.6937(4) 0.81791(19) 0.0601(13) Uani 1 1 d .
H16A H 1.0148 0.7643 0.8297 0.072 Uiso 1 1 calc R
H16B H 1.1176 0.6719 0.8201 0.072 Uiso 1 1 calc R
C17 C 0.9723(6) 0.6876(6) 0.7610(2) 0.088(2) Uani 1 1 d .
H17A H 0.8715 0.7029 0.7593 0.106 Uiso 1 1 calc R
H17B H 0.9854 0.6182 0.7481 0.106 Uiso 1 1 calc R
C18 C 1.0508(7) 0.7596(7) 0.7232(3) 0.117(3) Uani 1 1 d .
H18A H 1.0164 0.7507 0.6868 0.175 Uiso 1 1 calc R
H18B H 1.1508 0.7448 0.7244 0.175 Uiso 1 1 calc R
H18C H 1.0350 0.8288 0.7346 0.175 Uiso 1 1 calc R
C19 C 1.1591(4) 0.5562(3) 0.9282(2) 0.0515(12) Uani 1 1 d .
H19A H 1.2369 0.6013 0.9185 0.062 Uiso 1 1 calc R
H19B H 1.1736 0.5352 0.9656 0.062 Uiso 1 1 calc R
C20 C 1.1676(5) 0.4615(4) 0.8921(2) 0.0545(12) Uani 1 1 d .
H20A H 1.0795 0.4233 0.8948 0.065 Uiso 1 1 calc R
H20B H 1.1799 0.4820 0.8545 0.065 Uiso 1 1 calc R
C21 C 1.2909(6) 0.3939(4) 0.9091(3) 0.0876(19) Uani 1 1 d .
H21A H 1.2852 0.3813 0.9479 0.105 Uiso 1 1 calc R
H21B H 1.3795 0.4293 0.9019 0.105 Uiso 1 1 calc R
C22 C 1.2915(7) 0.2925(5) 0.8793(3) 0.103(2) Uani 1 1 d .
H22A H 1.3714 0.2526 0.8910 0.154 Uiso 1 1 calc R
H22B H 1.2983 0.3045 0.8408 0.154 Uiso 1 1 calc R
H22C H 1.2051 0.2562 0.8870 0.154 Uiso 1 1 calc R
C23 C 0.8733(4) 0.5695(3) 0.97361(17) 0.0437(10) Uani 1 1 d .
H23 H 0.7842 0.6083 0.9744 0.052 Uiso 1 1 calc R
C24 C 0.8444(4) 0.4593(3) 0.96123(18) 0.0421(10) Uani 1 1 d .
C25 C 0.9187(5) 0.3824(4) 0.9873(2) 0.0580(12) Uani 1 1 d .
H25 H 0.9833 0.3987 1.0146 0.070 Uiso 1 1 calc R
C26 C 0.8974(6) 0.2803(4) 0.9729(2) 0.0702(15) Uani 1 1 d .
H26 H 0.9494 0.2289 0.9898 0.084 Uiso 1 1 calc R
C27 C 0.8011(7) 0.2571(4) 0.9343(3) 0.0800(17) Uani 1 1 d .
H27 H 0.7863 0.1890 0.9251 0.096 Uiso 1 1 calc R
C28 C 0.7244(6) 0.3315(4) 0.9085(3) 0.0714(16) Uani 1 1 d .
H28 H 0.6587 0.3142 0.8817 0.086 Uiso 1 1 calc R
C29 C 0.7452(5) 0.4319(4) 0.9223(2) 0.0528(12) Uani 1 1 d .
H29 H 0.6918 0.4823 0.9053 0.063 Uiso 1 1 calc R
O1 O 0.8952(3) 0.7416(2) 0.08057(14) 0.0618(9) Uani 1 1 d .
O2 O 1.1019(4) 0.8400(3) 0.0998(2) 0.1063(17) Uani 1 1 d .
O3 O 0.8980(5) 0.8410(3) 0.15913(16) 0.0886(13) Uani 1 1 d .
O4 O 0.9597(5) 0.7172(3) 0.27008(18) 0.1006(14) Uani 1 1 d .
O5 O 0.9427(4) 0.5749(3) 1.02487(14) 0.0695(10) Uani 1 1 d .
H5A H 0.9594 0.6347 1.0323 0.104 Uiso 1 1 calc R
P1 P 0.99826(11) 0.62671(7) 0.92462(4) 0.0378(3) Uani 1 1 d .
S1 S 0.98490(12) 0.78392(8) 0.12180(5) 0.0498(3) Uani 1 1 d .

loop_
_atom_site_aniso_label
_atom_site_aniso_U_11
_atom_site_aniso_U_22
_atom_site_aniso_U_33
_atom_site_aniso_U_23
_atom_site_aniso_U_13
_atom_site_aniso_U_12
C1 0.043(2) 0.043(2) 0.072(3) 0.020(3) -0.010(2) -0.0066(18)
C2 0.062(3) 0.029(2) 0.042(2) 0.007(2) 0.003(2) -0.0014(18)
C3 0.060(3) 0.058(3) 0.071(4) 0.006(3) 0.004(3) -0.010(2)
C4 0.105(4) 0.064(4) 0.098(5) 0.004(4) 0.010(4) -0.030(3)
C5 0.119(4) 0.035(3) 0.066(4) 0.016(3) 0.022(4) -0.004(3)
C6 0.116(4) 0.077(4) 0.052(4) 0.016(3) 0.018(3) 0.013(3)
C7 0.084(3) 0.040(3) 0.057(3) -0.007(3) -0.001(3) 0.008(2)
C8 0.098(4) 0.037(2) 0.055(3) 0.005(3) 0.001(3) 0.013(3)
C9 0.087(4) 0.099(5) 0.098(5) 0.019(5) -0.015(4) 0.029(4)
C10 0.131(5) 0.043(3) 0.068(4) -0.006(3) 0.022(3) 0.018(3)
C11 0.044(2) 0.042(2) 0.049(3) -0.003(2) -0.0009(19) -0.0066(16)
C12 0.058(3) 0.054(3) 0.072(4) -0.002(3) 0.001(3) 0.004(2)
C13 0.085(4) 0.054(3) 0.123(6) 0.008(4) 0.025(4) 0.014(3)
C14 0.124(6) 0.071(4) 0.192(9) -0.003(6) 0.072(6) 0.005(4)
C15 0.0440(19) 0.049(2) 0.037(2) 0.005(2) -0.0020(18) -0.0014(19)
C16 0.052(2) 0.077(3) 0.052(3) 0.014(3) -0.002(2) -0.010(2)
C17 0.082(4) 0.124(5) 0.058(4) 0.017(4) -0.005(3) -0.029(4)
C18 0.102(4) 0.185(8) 0.062(4) 0.052(5) -0.004(3) -0.032(5)
C19 0.039(2) 0.053(3) 0.063(3) 0.004(3) -0.005(2) 0.0023(18)
C20 0.056(2) 0.053(3) 0.054(3) -0.003(3) 0.004(2) 0.006(2)
C21 0.084(4) 0.074(4) 0.105(5) -0.020(4) -0.009(3) 0.035(3)
C22 0.107(4) 0.081(4) 0.121(6) -0.011(5) 0.008(4) 0.036(4)
C23 0.047(2) 0.053(3) 0.031(2) -0.002(2) 0.0006(19) -0.0020(19)
C24 0.045(2) 0.044(2) 0.038(3) 0.004(2) 0.0030(19) -0.0061(18)
C25 0.066(3) 0.061(3) 0.047(3) 0.011(3) -0.005(2) -0.002(3)
C26 0.094(4) 0.040(3) 0.077(4) 0.014(3) -0.006(3) -0.004(3)
C27 0.116(4) 0.039(3) 0.085(5) -0.003(3) -0.003(4) -0.019(3)
C28 0.086(4) 0.054(3) 0.074(4) -0.003(3) -0.020(3) -0.021(3)
C29 0.056(2) 0.049(3) 0.054(3) 0.010(3) -0.008(2) -0.002(2)
O1 0.078(2) 0.053(2) 0.054(2) -0.0023(18) -0.0196(17) 0.0065(16)
O2 0.068(2) 0.097(3) 0.154(4) 0.083(3) -0.013(2) -0.033(2)
O3 0.127(3) 0.067(2) 0.071(3) -0.013(2) -0.009(2) 0.039(2)
O4 0.168(4) 0.061(2) 0.072(3) -0.014(2) -0.004(3) 0.000(3)
O5 0.109(3) 0.053(2) 0.047(2) -0.0017(18) -0.0130(19) -0.0028(19)
P1 0.0371(5) 0.0376(5) 0.0387(6) 0.0018(5) -0.0020(5) -0.0011(5)
S1 0.0507(6) 0.0418(6) 0.0568(7) 0.0113(6) -0.0120(6) -0.0097(5)

loop_
_atom_type_symbol
_atom_type_description
_atom_type_scat_dispersion_real
_atom_type_scat_dispersion_imag
_atom_type_scat_source
C C 0.0033 0.0016 'International Tables Vol C Tables 4.2.6.8 and 6.1.1.4'
H H 0.0000 0.0000 'International Tables Vol C Tables 4.2.6.8 and 6.1.1.4'
O O 0.0106 0.0060 'International Tables Vol C Tables 4.2.6.8 and 6.1.1.4'
P P 0.1023 0.0942 'International Tables Vol C Tables 4.2.6.8 and 6.1.1.4'
S S 0.1246 0.1234 'International Tables Vol C Tables 4.2.6.8 and 6.1.1.4'

loop_
_geom_angle_atom_site_label_1
_geom_angle_atom_site_label_2
_geom_angle_atom_site_label_3
_geom_angle
C2 C1 S1 120.3(3)
C2 C1 H1A 107.3
S1 C1 H1A 107.3
C2 C1 H1B 107.3
S1 C1 H1B 107.3
H1A C1 H1B 106.9
C7 C2 C1 116.0(4)
C7 C2 C8 100.9(4)
C1 C2 C8 117.3(4)
C7 C2 C3 102.8(4)
C1 C2 C3 117.2(4)
C8 C2 C3 99.9(4)
C4 C3 C2 104.0(4)
C4 C3 H3A 110.9
C2 C3 H3A 110.9
C4 C3 H3B 110.9
C2 C3 H3B 110.9
H3A C3 H3B 109.0
C3 C4 C5 103.2(4)
C3 C4 H4A 111.1
C5 C4 H4A 111.1
C3 C4 H4B 111.1
C5 C4 H4B 111.1
H4A C4 H4B 109.1
C6 C5 C8 105.0(4)
C6 C5 C4 105.3(5)
C8 C5 C4 101.3(4)
C6 C5 H5 114.6
C8 C5 H5 114.6
C4 C5 H5 114.6
C5 C6 C7 101.0(4)
C5 C6 H6A 111.6
C7 C6 H6A 111.6
C5 C6 H6B 111.6
C7 C6 H6B 111.6
H6A C6 H6B 109.4
O4 C7 C2 128.4(5)
O4 C7 C6 124.1(5)
C2 C7 C6 107.3(4)
C10 C8 C5 115.6(5)
C10 C8 C2 115.7(4)
C5 C8 C2 95.2(4)
C10 C8 C9 108.0(5)
C5 C8 C9 111.2(5)
C2 C8 C9 110.7(5)
C8 C9 H9A 109.5
C8 C9 H9B 109.5
H9A C9 H9B 109.5
C8 C9 H9C 109.5
H9A C9 H9C 109.5
H9B C9 H9C 109.5
C8 C10 H10A 109.5
C8 C10 H10B 109.5
H10A C10 H10B 109.5
C8 C10 H10C 109.5
H10A C10 H10C 109.5
H10B C10 H10C 109.5
C12 C11 P1 114.7(3)
C12 C11 H11A 108.6
P1 C11 H11A 108.6
C12 C11 H11B 108.6
P1 C11 H11B 108.6
H11A C11 H11B 107.6
C13 C12 C11 113.2(4)
C13 C12 H12A 108.9
C11 C12 H12A 108.9
C13 C12 H12B 108.9
C11 C12 H12B 108.9
H12A C12 H12B 107.7
C14 C13 C12 116.9(6)
C14 C13 H13A 108.1
C12 C13 H13A 108.1
C14 C13 H13B 108.1
C12 C13 H13B 108.1
H13A C13 H13B 107.3
C13 C14 H14A 109.5
C13 C14 H14B 109.5
H14A C14 H14B 109.5
C13 C14 H14C 109.5
H14A C14 H14C 109.5
H14B C14 H14C 109.5
C16 C15 P1 113.0(3)
C16 C15 H15A 109.0
P1 C15 H15A 109.0
C16 C15 H15B 109.0
P1 C15 H15B 109.0
H15A C15 H15B 107.8
C17 C16 C15 113.6(4)
C17 C16 H16A 108.8
C15 C16 H16A 108.8
C17 C16 H16B 108.8
C15 C16 H16B 108.8
H16A C16 H16B 107.7
C16 C17 C18 113.8(5)
C16 C17 H17A 108.8
C18 C17 H17A 108.8
C16 C17 H17B 108.8
C18 C17 H17B 108.8
H17A C17 H17B 107.7
C17 C18 H18A 109.5
C17 C18 H18B 109.5
H18A C18 H18B 109.5
C17 C18 H18C 109.5
H18A C18 H18C 109.5
H18B C18 H18C 109.5
C20 C19 P1 116.0(3)
C20 C19 H19A 108.3
P1 C19 H19A 108.3
C20 C19 H19B 108.3
P1 C19 H19B 108.3
H19A C19 H19B 107.4
C21 C20 C19 110.8(4)
C21 C20 H20A 109.5
C19 C20 H20A 109.5
C21 C20 H20B 109.5
C19 C20 H20B 109.5
H20A C20 H20B 108.1
C20 C21 C22 112.4(5)
C20 C21 H21A 109.1
C22 C21 H21A 109.1
C20 C21 H21B 109.1
C22 C21 H21B 109.1
H21A C21 H21B 107.9
C21 C22 H22A 109.5
C21 C22 H22B 109.5
H22A C22 H22B 109.5
C21 C22 H22C 109.5
H22A C22 H22C 109.5
H22B C22 H22C 109.5
O5 C23 C24 108.1(4)
O5 C23 P1 105.5(3)
C24 C23 P1 112.0(3)
O5 C23 H23 110.4
C24 C23 H23 110.4
P1 C23 H23 110.4
C29 C24 C25 118.1(4)
C29 C24 C23 120.8(4)
C25 C24 C23 121.0(4)
C24 C25 C26 120.5(5)
C24 C25 H25 119.8
C26 C25 H25 119.8
C27 C26 C25 119.4(5)
C27 C26 H26 120.3
C25 C26 H26 120.3
C26 C27 C28 121.3(5)
C26 C27 H27 119.3
C28 C27 H27 119.3
C27 C28 C29 119.5(5)
C27 C28 H28 120.3
C29 C28 H28 120.3
C28 C29 C24 121.1(5)
C28 C29 H29 119.4
C24 C29 H29 119.4
C23 O5 H5A 109.5
C19 P1 C15 111.0(2)
C19 P1 C11 107.98(19)
C15 P1 C11 109.7(2)
C19 P1 C23 107.4(2)
C15 P1 C23 112.64(19)
C11 P1 C23 107.8(2)
O2 S1 O1 112.6(3)
O2 S1 O3 114.3(3)
O1 S1 O3 108.6(2)
O2 S1 C1 104.3(2)
O1 S1 C1 109.5(2)
O3 S1 C1 107.3(2)

loop_
_geom_bond_atom_site_label_1
_geom_bond_atom_site_label_2
_geom_bond_distance
C1 C2 1.520(6)
C1 S1 1.764(4)
C1 H1A 0.9700
C1 H1B 0.9700
C2 C7 1.483(7)
C2 C8 1.536(6)
C2 C3 1.566(6)
C3 C4 1.512(7)
C3 H3A 0.9700
C3 H3B 0.9700
C4 C5 1.536(8)
C4 H4A 0.9700
C4 H4B 0.9700
C5 C6 1.499(8)
C5 C8 1.502(7)
C5 H5 0.9800
C6 C7 1.516(7)
C6 H6A 0.9700
C6 H6B 0.9700
C7 O4 1.195(6)
C8 C10 1.491(7)
C8 C9 1.553(8)
C9 H9A 0.9600
C9 H9B 0.9600
C9 H9C 0.9600
C10 H10A 0.9600
C10 H10B 0.9600
C10 H10C 0.9600
C11 C12 1.539(6)
C11 P1 1.785(4)
C11 H11A 0.9700
C11 H11B 0.9700
C12 C13 1.520(8)
C12 H12A 0.9700
C12 H12B 0.9700
C13 C14 1.422(9)
C13 H13A 0.9700
C13 H13B 0.9700
C14 H14A 0.9600
C14 H14B 0.9600
C14 H14C 0.9600
C15 C16 1.536(6)
C15 P1 1.786(4)
C15 H15A 0.9700
C15 H15B 0.9700
C16 C17 1.470(7)
C16 H16A 0.9700
C16 H16B 0.9700
C17 C18 1.514(8)
C17 H17A 0.9700
C17 H17B 0.9700
C18 H18A 0.9600
C18 H18B 0.9600
C18 H18C 0.9600
C19 C20 1.527(6)
C19 P1 1.774(4)
C19 H19A 0.9700
C19 H19B 0.9700
C20 C21 1.517(7)
C20 H20A 0.9700
C20 H20B 0.9700
C21 C22 1.517(8)
C21 H21A 0.9700
C21 H21B 0.9700
C22 H22A 0.9600
C22 H22B 0.9600
C22 H22C 0.9600
C23 O5 1.421(5)
C23 C24 1.499(6)
C23 P1 1.842(4)
C23 H23 0.9800
C24 C29 1.383(6)
C24 C25 1.384(6)
C25 C26 1.397(7)
C25 H25 0.9300
C26 C27 1.346(8)
C26 H26 0.9300
C27 C28 1.370(8)
C27 H27 0.9300
C28 C29 1.372(7)
C28 H28 0.9300
C29 H29 0.9300
O1 S1 1.431(3)
O2 S1 1.430(3)
O3 S1 1.438(4)
O5 H5A 0.8200
